data_1004023
loop_
_publ_author_name
'Bueno, I'
'Parada, C'
'Garcia, O'
'Puebla, E G'
'Monge, A'
'Valero, C R'

_publ_section_title
;
Crystal growth, structure, and properties of K La (Cr O~4~)~2~
;
_journal_coden_ASTM JCDTBI
_journal_name_full
;
Journal of the Chemical Society. Dalton Transactions, Inorganic
Chemistry (1972-)
;
_journal_page_first 1911
_journal_page_last 1914
_journal_volume 1988
_journal_year 1988
_chemical_formula_structural 'K La (Cr O4)2'
_chemical_formula_sum 'Cr2 K La O8'
_chemical_name_systematic 'Potassium lanthanum chromate'
_space_group_IT_number 14
_symmetry_cell_setting monoclinic
_symmetry_Int_Tables_number 14
_symmetry_space_group_name_Hall '-P 2ybc'
_symmetry_space_group_name_H-M 'P 1 21/c 1'
_cell_angle_alpha 90
_cell_angle_beta 92.42(1)
_cell_angle_gamma 90
_cell_formula_units_Z 4
_cell_length_a 8.729(2)
_cell_length_b 7.4752(7)
_cell_length_c 11.049(6)
_cell_volume 720.3
_refine_ls_R_factor_all 0.024
_cod_database_code 1004023

loop_
_symmetry_equiv_pos_as_xyz
x,y,z
-x,1/2+y,1/2-z
-x,-y,-z
x,1/2-y,1/2+z

loop_
_atom_site_label
_atom_site_type_symbol
_atom_site_symmetry_multiplicity
_atom_site_Wyckoff_symbol
_atom_site_fract_x
_atom_site_fract_y
_atom_site_fract_z
_atom_site_occupancy
_atom_site_attached_hydrogens
_atom_site_calc_flag
La1 La3+ 4 e 0.05964(4) 0.16075(5) 0.34360(3) 1. 0 d
Cr1 Cr6+ 4 e 0.28534(10) 0.33444(16) 0.08843(8) 1. 0 d
Cr2 Cr6+ 4 e -0.19408(10) 0.16180(16) 0.10609(8) 1. 0 d
K1 K1+ 4 e 0.43053(15) -0.15257(22) 0.16406(13) 1. 0 d
O1 O2- 4 e 0.26763(55) 0.17906(73) 0.19406(42) 1. 0 d
O2 O2- 4 e 0.111590(51) 0.43514(70) 0.06246(43) 1. 0 d
O3 O2- 4 e 0.31382(52) 0.24612(68) -0.04628(42) 1. 0 d
O4 O2- 4 e 0.41620(59) 0.47705(75) 0.12845(46) 1. 0 d
O5 O2- 4 e -0.14874(51) 0.33980(69) 0.19277(39) 1. 0 d
O6 O2- 4 e -0.09514(52) -0.00428(67) 0.17654(43) 1. 0 d
O7 O2- 4 e -0.37595(50) 0.12809(66) 0.10624(46) 1. 0 d
O8 O2- 4 e -0.14139(55) 0.18909(68) -0.03418(40) 1. 0 d

loop_
_atom_type_symbol
_atom_type_oxidation_number
La3+ 3.000
Cr6+ 6.000
K1+ 1.000
O2- -2.000
